data_4321340
loop_
_publ_author_name
'Ashley E. Ayers'
'Dennis S. Marynick'
'H. V. Rasika Dias'

_publ_section_title
;
 Azido Derivatives of Low-Valent Group 14 Elements: Synthesis,
 Characterization, and Electronic Structure of [(n-Pr)2ATI]GeN3 and
 [(n-Pr)2ATI]SnN3 Featuring Heterobicyclic 10-\p-Electron Ring Systems
;
_journal_name_full 'Inorganic Chemistry'
_journal_page_first 4147
_journal_page_last 4151
_journal_paper_doi 10.1021/ic000545u
_journal_volume 39
_journal_year 2000
_chemical_formula_sum 'C13 H19 N5 Sn'
_chemical_formula_weight 364.02
_chemical_name_common '[(n-Pr)2ATI]SnN3'
_chemical_name_systematic
; 

 ? 

;
_space_group_IT_number 2
_symmetry_cell_setting triclinic
_symmetry_space_group_name_Hall '-P 1'
_symmetry_space_group_name_H-M 'P -1'
_atom_sites_solution_hydrogens geom
_atom_sites_solution_primary Patterson
_atom_sites_solution_secondary difmap
_audit_creation_method SHELXL-97
_cell_angle_alpha 90.465(14)
_cell_angle_beta 91.358(12)
_cell_angle_gamma 111.820(9)
_cell_formula_units_Z 4
_cell_length_a 7.9221(10)
_cell_length_b 10.1385(13)
_cell_length_c 19.989(3)
_cell_measurement_reflns_used 39
_cell_measurement_temperature 198(2)
_cell_measurement_theta_max 12.52
_cell_measurement_theta_min 4.76
_cell_volume 1489.8(4)
_computing_cell_refinement 'Bruker XSCANS'
_computing_data_collection 'Bruker XSCANS'
_computing_data_reduction 'Bruker SHELXTL'
_computing_molecular_graphics 'Bruker SHELXTL'
_computing_publication_material 'Bruker SHELXTL'
_computing_structure_refinement 'SHELXL-97 (Sheldrick, 1997)'
_computing_structure_solution 'SHELXS-97 (Sheldrick, 1990)'
_diffrn_ambient_temperature 198(2)
_diffrn_measured_fraction_theta_full 0.943
_diffrn_measured_fraction_theta_max 0.943
_diffrn_measurement_device_type 'Bruker P4'
_diffrn_measurement_method '\w scans'
_diffrn_radiation_monochromator graphite
_diffrn_radiation_source 'fine-focus sealed tube'
_diffrn_radiation_type MoK\a
_diffrn_radiation_wavelength 0.71073
_diffrn_reflns_av_R_equivalents 0.0216
_diffrn_reflns_av_sigmaI/netI 0.0271
_diffrn_reflns_limit_h_max 1
_diffrn_reflns_limit_h_min -8
_diffrn_reflns_limit_k_max 10
_diffrn_reflns_limit_k_min -10
_diffrn_reflns_limit_l_max 21
_diffrn_reflns_limit_l_min -21
_diffrn_reflns_number 4691
_diffrn_reflns_theta_full 22.50
_diffrn_reflns_theta_max 22.50
_diffrn_reflns_theta_min 2.04
_diffrn_standards_interval_count 97
_diffrn_standards_number 3
_exptl_absorpt_coefficient_mu 1.710
_exptl_absorpt_correction_T_max 0.9997
_exptl_absorpt_correction_T_min 0.6263
_exptl_absorpt_correction_type empirical
_exptl_crystal_colour yellow
_exptl_crystal_density_diffrn 1.623
_exptl_crystal_density_method 'not measured'
_exptl_crystal_description rods
_exptl_crystal_F_000 728
_exptl_crystal_size_max 0.62
_exptl_crystal_size_mid 0.55
_exptl_crystal_size_min 0.28
_refine_diff_density_max 1.027
_refine_diff_density_min -0.683
_refine_diff_density_rms 0.067
_refine_ls_extinction_coef 0.0022(3)
_refine_ls_extinction_expression Fc^*^=kFc[1+0.001xFc^2^\l^3^/sin(2\q)]^-1/4^
_refine_ls_extinction_method SHELXL
_refine_ls_goodness_of_fit_ref 1.095
_refine_ls_hydrogen_treatment mixed
_refine_ls_matrix_type full
_refine_ls_number_parameters 348
_refine_ls_number_reflns 3672
_refine_ls_number_restraints 6
_refine_ls_restrained_S_all 1.097
_refine_ls_R_factor_all 0.0279
_refine_ls_R_factor_gt 0.0253
_refine_ls_shift/su_max 0.001
_refine_ls_shift/su_mean 0.000
_refine_ls_structure_factor_coef Fsqd
_refine_ls_weighting_details 'calc w=1/[\s^2^(Fo^2^)+(0.0308P)^2^+1.8491P] where P=(Fo^2^+2Fc^2^)/3'
_refine_ls_weighting_scheme calc
_refine_ls_wR_factor_gt 0.0667
_refine_ls_wR_factor_ref 0.0683
_reflns_number_gt 3412
_reflns_number_total 3672
_reflns_threshold_expression >2sigma(I)
_cod_data_source_file ic000545u_2.cif
_cod_data_source_block rd242
_cod_depositor_comments
;
The following automatic conversions were performed:

'_symmetry_cell_setting' value 'Triclinic' changed to 'triclinic'
according to the built-in table from CIF Core dictionary named
'cif_core.dic' version 2.4.1 from 2010-06-29.

Automatic conversion script
Id: cif_fix_values 1646 2011-03-28 12:23:43Z adriana 
;
_cod_database_code 4321340

loop_
_symmetry_equiv_pos_as_xyz
'x, y, z'
'-x, -y, -z'

loop_
_atom_site_label
_atom_site_type_symbol
_atom_site_fract_x
_atom_site_fract_y
_atom_site_fract_z
_atom_site_U_iso_or_equiv
_atom_site_adp_type
_atom_site_occupancy
_atom_site_symmetry_multiplicity
_atom_site_calc_flag
_atom_site_refinement_flags
_atom_site_disorder_assembly
_atom_site_disorder_group
Sn1 Sn 0.54038(4) 0.81273(3) 0.520026(13) 0.03088(12) Uani 1 1 d . . .
Sn2 Sn 0.65379(4) 1.17675(3) 0.950186(14) 0.03829(13) Uani 1 1 d . . .
N1 N 0.3376(4) 0.5970(3) 0.50644(15) 0.0290(7) Uani 1 1 d . . .
N2 N 0.3101(5) 0.8922(4) 0.51397(17) 0.0366(8) Uani 1 1 d U . .
N3 N 0.1988(5) 0.8452(4) 0.4703(2) 0.0398(9) Uani 1 1 d U . .
N4 N 0.0913(6) 0.8049(5) 0.4272(2) 0.0694(13) Uani 1 1 d U . .
N5 N 0.3943(5) 1.1593(5) 0.8979(2) 0.0603(12) Uani 1 1 d U . .
N6 N 0.3923(4) 1.2471(4) 0.86594(18) 0.0348(8) Uani 1 1 d U . .
N7 N 0.3906(7) 1.3403(6) 0.8315(3) 0.0756(13) Uani 1 1 d U . .
N9 N 0.5266(4) 0.7604(3) 0.41478(15) 0.0309(8) Uani 1 1 d . . .
N16 N 0.8215(4) 1.3379(3) 0.88343(15) 0.0308(8) Uani 1 1 d . . .
N24 N 0.6924(4) 1.3801(3) 0.99659(15) 0.0304(7) Uani 1 1 d . . .
C2 C 0.3089(5) 0.5373(4) 0.44564(19) 0.0294(9) Uani 1 1 d . . .
C3 C 0.1849(5) 0.3958(4) 0.4342(2) 0.0352(10) Uani 1 1 d . . .
H3B H 0.1228 0.3519 0.4729 0.042 Uiso 1 1 calc R . .
C4 C 0.1371(6) 0.3096(4) 0.3777(2) 0.0402(10) Uani 1 1 d . . .
H4A H 0.0509 0.2166 0.3845 0.048 Uiso 1 1 calc R . .
C5 C 0.1941(6) 0.3367(5) 0.3133(2) 0.0443(11) Uani 1 1 d . . .
H5A H 0.1449 0.2612 0.2814 0.053 Uiso 1 1 calc R . .
C6 C 0.3162(6) 0.4635(5) 0.2905(2) 0.0418(11) Uani 1 1 d . . .
H6B H 0.3393 0.4644 0.2441 0.050 Uiso 1 1 calc R . .
C7 C 0.4102(6) 0.5897(4) 0.3249(2) 0.0363(10) Uani 1 1 d . . .
H7A H 0.4854 0.6629 0.2974 0.044 Uiso 1 1 calc R . .
C8 C 0.4164(5) 0.6309(4) 0.39270(19) 0.0299(9) Uani 1 1 d . . .
C10 C 0.2372(5) 0.5155(4) 0.5631(2) 0.0335(9) Uani 1 1 d . . .
H10A H 0.2653 0.4287 0.5682 0.040 Uiso 1 1 calc R . .
H10B H 0.1050 0.4856 0.5534 0.040 Uiso 1 1 calc R . .
C11 C 0.2849(6) 0.6009(4) 0.62808(19) 0.0364(10) Uani 1 1 d . . .
H11A H 0.2565 0.6876 0.6233 0.044 Uiso 1 1 calc R . .
H11B H 0.4169 0.6306 0.6381 0.044 Uiso 1 1 calc R . .
C12 C 0.1790(6) 0.5137(5) 0.6855(2) 0.0487(12) Uani 1 1 d . . .
H12A H 0.2049 0.5731 0.7263 0.073 Uiso 1 1 calc R . .
H12B H 0.2154 0.4324 0.6929 0.073 Uiso 1 1 calc R . .
H12C H 0.0484 0.4794 0.6744 0.073 Uiso 1 1 calc R . .
C13 C 0.6439(5) 0.8641(4) 0.3686(2) 0.0352(10) Uani 1 1 d . . .
H13A H 0.6967 0.8146 0.3374 0.042 Uiso 1 1 calc R . .
H13B H 0.7455 0.9353 0.3945 0.042 Uiso 1 1 calc R . .
C14 C 0.5440(6) 0.9404(4) 0.3284(2) 0.0372(10) Uani 1 1 d . . .
H14A H 0.4379 0.8691 0.3045 0.045 Uiso 1 1 calc R . .
H14B H 0.4980 0.9952 0.3594 0.045 Uiso 1 1 calc R . .
C15 C 0.6631(7) 1.0393(5) 0.2785(2) 0.0503(12) Uani 1 1 d . . .
H15A H 0.5974 1.0937 0.2573 0.075 Uiso 1 1 calc R . .
H15B H 0.6961 0.9842 0.2443 0.075 Uiso 1 1 calc R . .
H15C H 0.7737 1.1048 0.3014 0.075 Uiso 1 1 calc R . .
C17 C 0.8629(5) 1.4737(4) 0.90043(19) 0.0304(9) Uani 1 1 d . . .
C18 C 0.9674(5) 1.5846(4) 0.8583(2) 0.0358(10) Uani 1 1 d . . .
H18A H 0.9965 1.5516 0.8172 0.043 Uiso 1 1 calc R . .
C19 C 1.0349(6) 1.7304(5) 0.8650(2) 0.0426(11) Uani 1 1 d . . .
H19A H 1.1039 1.7793 0.8285 0.051 Uiso 1 1 calc R . .
C20 C 1.0194(6) 1.8169(5) 0.9158(2) 0.0440(11) Uani 1 1 d . . .
H20A H 1.0787 1.9166 0.9109 0.053 Uiso 1 1 calc R . .
C21 C 0.9233(6) 1.7694(4) 0.9737(2) 0.0415(11) Uani 1 1 d . . .
H21A H 0.9249 1.8425 1.0041 0.050 Uiso 1 1 calc R . .
C22 C 0.8259(5) 1.6332(4) 0.9944(2) 0.0347(10) Uani 1 1 d . . .
H22A H 0.7701 1.6297 1.0362 0.042 Uiso 1 1 calc R . .
C23 C 0.7931(5) 1.4984(4) 0.96553(19) 0.0290(9) Uani 1 1 d . . .
C25 C 0.8926(6) 1.3001(4) 0.8218(2) 0.0391(10) Uani 1 1 d . . .
H25A H 1.0263 1.3505 0.8219 0.047 Uiso 1 1 calc R . .
H25B H 0.8403 1.3323 0.7826 0.047 Uiso 1 1 calc R . .
C26 C 0.8487(7) 1.1437(5) 0.8149(2) 0.0479(12) Uani 1 1 d . . .
H26A H 0.7150 1.0934 0.8117 0.057 Uiso 1 1 calc R . .
H26B H 0.8943 1.1101 0.8552 0.057 Uiso 1 1 calc R . .
C27 C 0.9332(7) 1.1078(5) 0.7532(2) 0.0583(14) Uani 1 1 d . . .
H27A H 0.8979 1.0045 0.7492 0.087 Uiso 1 1 calc R . .
H27B H 1.0660 1.1529 0.7574 0.087 Uiso 1 1 calc R . .
H27C H 0.8903 1.1428 0.7133 0.087 Uiso 1 1 calc R . .
C28 C 0.6158(5) 1.3891(4) 1.06138(19) 0.0318(9) Uani 1 1 d . . .
H28A H 0.5338 1.4423 1.0564 0.038 Uiso 1 1 calc R . .
H28B H 0.7156 1.4430 1.0933 0.038 Uiso 1 1 calc R . .
C29 C 0.5106(6) 1.2446(4) 1.08991(19) 0.0352(10) Uani 1 1 d . . .
H29A H 0.5920 1.1910 1.0954 0.042 Uiso 1 1 calc R . .
H29B H 0.4098 1.1902 1.0585 0.042 Uiso 1 1 calc R . .
C30 C 0.4340(6) 1.2608(5) 1.1575(2) 0.0424(11) Uani 1 1 d . . .
H30A H 0.3641 1.1666 1.1748 0.064 Uiso 1 1 calc R . .
H30B H 0.3544 1.3146 1.1520 0.064 Uiso 1 1 calc R . .
H30C H 0.5342 1.3116 1.1890 0.064 Uiso 1 1 calc R . .

loop_
_atom_site_aniso_label
_atom_site_aniso_U_11
_atom_site_aniso_U_22
_atom_site_aniso_U_33
_atom_site_aniso_U_23
_atom_site_aniso_U_13
_atom_site_aniso_U_12
Sn1 0.0381(2) 0.02297(17) 0.02976(18) -0.00174(11) -0.00387(13) 0.00957(13)
Sn2 0.0431(2) 0.02918(19) 0.0370(2) -0.00408(13) 0.00883(14) 0.00672(14)
N1 0.0353(18) 0.0222(17) 0.0285(17) -0.0004(14) 0.0006(15) 0.0096(14)
N2 0.047(2) 0.0299(19) 0.0366(19) -0.0011(16) -0.0014(18) 0.0192(17)
N3 0.037(2) 0.0242(19) 0.052(2) 0.0066(17) 0.004(2) 0.0034(17)
N4 0.057(3) 0.057(3) 0.071(3) 0.002(2) -0.017(2) -0.004(2)
N5 0.040(2) 0.054(3) 0.063(3) -0.009(2) 0.002(2) -0.010(2)
N6 0.029(2) 0.036(2) 0.033(2) -0.0127(17) -0.0012(17) 0.0046(18)
N7 0.070(3) 0.079(4) 0.076(3) -0.001(3) 0.000(3) 0.025(3)
N9 0.0340(18) 0.0242(18) 0.0324(18) -0.0002(14) 0.0028(15) 0.0084(15)
N16 0.0362(19) 0.0276(19) 0.0288(17) -0.0020(14) 0.0034(15) 0.0121(15)
N24 0.0285(18) 0.0285(18) 0.0317(18) -0.0026(14) 0.0030(15) 0.0078(15)
C2 0.030(2) 0.024(2) 0.036(2) -0.0021(17) -0.0044(18) 0.0133(18)
C3 0.038(2) 0.030(2) 0.038(2) -0.0003(18) -0.004(2) 0.0129(19)
C4 0.039(2) 0.027(2) 0.053(3) -0.007(2) -0.012(2) 0.0125(19)
C5 0.049(3) 0.038(3) 0.045(3) -0.016(2) -0.013(2) 0.016(2)
C6 0.045(3) 0.048(3) 0.037(2) -0.013(2) -0.008(2) 0.024(2)
C7 0.041(2) 0.039(2) 0.033(2) -0.0029(19) 0.0007(19) 0.020(2)
C8 0.029(2) 0.032(2) 0.033(2) -0.0016(17) -0.0010(18) 0.0167(19)
C10 0.033(2) 0.028(2) 0.040(2) 0.0035(18) 0.0002(19) 0.0114(18)
C11 0.042(2) 0.034(2) 0.032(2) 0.0064(18) 0.0033(19) 0.014(2)
C12 0.052(3) 0.056(3) 0.035(2) 0.010(2) 0.010(2) 0.017(2)
C13 0.034(2) 0.032(2) 0.034(2) -0.0022(18) 0.0048(19) 0.0053(19)
C14 0.043(2) 0.035(2) 0.034(2) -0.0001(18) 0.003(2) 0.014(2)
C15 0.063(3) 0.036(3) 0.045(3) 0.007(2) 0.003(2) 0.011(2)
C17 0.021(2) 0.041(3) 0.029(2) -0.0007(18) -0.0045(17) 0.0113(18)
C18 0.033(2) 0.042(3) 0.031(2) 0.0033(18) 0.0000(19) 0.013(2)
C19 0.036(2) 0.041(3) 0.044(3) 0.014(2) 0.003(2) 0.006(2)
C20 0.036(2) 0.031(2) 0.056(3) 0.005(2) -0.003(2) 0.003(2)
C21 0.038(2) 0.032(2) 0.052(3) -0.007(2) -0.005(2) 0.010(2)
C22 0.032(2) 0.031(2) 0.039(2) -0.0040(18) -0.0001(19) 0.0098(19)
C23 0.0222(19) 0.031(2) 0.033(2) -0.0034(17) -0.0032(18) 0.0091(17)
C25 0.043(3) 0.042(3) 0.032(2) 0.0012(19) 0.007(2) 0.016(2)
C26 0.057(3) 0.044(3) 0.043(3) -0.006(2) 0.010(2) 0.020(2)
C27 0.067(3) 0.051(3) 0.057(3) -0.008(2) 0.021(3) 0.021(3)
C28 0.030(2) 0.035(2) 0.030(2) -0.0059(17) -0.0006(18) 0.0120(18)
C29 0.037(2) 0.036(2) 0.034(2) -0.0018(18) 0.0030(19) 0.0136(19)
C30 0.047(3) 0.042(3) 0.036(2) 0.0036(19) 0.008(2) 0.013(2)

loop_
_atom_type_symbol
_atom_type_description
_atom_type_scat_dispersion_real
_atom_type_scat_dispersion_imag
_atom_type_scat_source
C C 0.0033 0.0016 'International Tables Vol C Tables 4.2.6.8 and 6.1.1.4'
H H 0.0000 0.0000 'International Tables Vol C Tables 4.2.6.8 and 6.1.1.4'
N N 0.0061 0.0033 'International Tables Vol C Tables 4.2.6.8 and 6.1.1.4'
Sn Sn -0.6537 1.4246 'International Tables Vol C Tables 4.2.6.8 and 6.1.1.4'

loop_
_geom_angle_atom_site_label_1
_geom_angle_atom_site_label_2
_geom_angle_atom_site_label_3
_geom_angle
_geom_angle_site_symmetry_1
_geom_angle_site_symmetry_3
_geom_angle_publ_flag
N9 Sn1 N1 72.98(11) . . ?
N9 Sn1 N2 94.46(12) . . ?
N1 Sn1 N2 87.87(12) . . ?
N24 Sn2 N16 73.66(11) . . ?
N24 Sn2 N5 93.50(15) . . ?
N16 Sn2 N5 93.68(15) . . ?
C2 N1 C10 119.5(3) . . ?
C2 N1 Sn1 118.8(2) . . ?
C10 N1 Sn1 121.7(2) . . ?
N3 N2 Sn1 117.5(3) . . ?
N4 N3 N2 177.3(4) . . ?
N6 N5 Sn2 119.1(3) . . ?
N5 N6 N7 179.5(5) . . ?
C8 N9 C13 120.7(3) . . ?
C8 N9 Sn1 119.5(2) . . ?
C13 N9 Sn1 119.7(2) . . ?
C17 N16 C25 120.1(3) . . ?
C17 N16 Sn2 118.1(2) . . ?
C25 N16 Sn2 121.7(2) . . ?
C23 N24 C28 120.2(3) . . ?
C23 N24 Sn2 118.5(2) . . ?
C28 N24 Sn2 121.3(2) . . ?
N1 C2 C3 121.4(4) . . ?
N1 C2 C8 114.3(3) . . ?
C3 C2 C8 124.2(4) . . ?
C4 C3 C2 132.5(4) . . ?
C5 C4 C3 130.3(4) . . ?
C4 C5 C6 126.0(4) . . ?
C5 C6 C7 129.9(4) . . ?
C6 C7 C8 132.7(4) . . ?
N9 C8 C7 121.4(4) . . ?
N9 C8 C2 114.3(3) . . ?
C7 C8 C2 124.3(4) . . ?
N1 C10 C11 112.2(3) . . ?
C10 C11 C12 110.9(4) . . ?
N9 C13 C14 113.1(3) . . ?
C15 C14 C13 112.3(4) . . ?
N16 C17 C18 121.2(3) . . ?
N16 C17 C23 115.1(3) . . ?
C18 C17 C23 123.7(4) . . ?
C19 C18 C17 132.9(4) . . ?
C20 C19 C18 130.8(4) . . ?
C19 C20 C21 124.8(4) . . ?
C22 C21 C20 130.5(4) . . ?
C21 C22 C23 132.5(4) . . ?
N24 C23 C22 120.7(3) . . ?
N24 C23 C17 114.5(3) . . ?
C22 C23 C17 124.8(4) . . ?
N16 C25 C26 112.4(3) . . ?
C25 C26 C27 111.6(4) . . ?
N24 C28 C29 112.8(3) . . ?
C28 C29 C30 110.4(3) . . ?

loop_
_geom_bond_atom_site_label_1
_geom_bond_atom_site_label_2
_geom_bond_distance
_geom_bond_site_symmetry_2
_geom_bond_publ_flag
Sn1 N9 2.156(3) . ?
Sn1 N1 2.190(3) . ?
Sn1 N2 2.253(4) . ?
Sn2 N24 2.166(3) . ?
Sn2 N16 2.173(3) . ?
Sn2 N5 2.230(5) . ?
N1 C2 1.329(5) . ?
N1 C10 1.472(5) . ?
N2 N3 1.188(5) . ?
N3 N4 1.156(6) . ?
N5 N6 1.105(6) . ?
N6 N7 1.177(6) . ?
N9 C8 1.342(5) . ?
N9 C13 1.467(5) . ?
N16 C17 1.331(5) . ?
N16 C25 1.473(5) . ?
N24 C23 1.336(5) . ?
N24 C28 1.460(5) . ?
C2 C3 1.419(5) . ?
C2 C8 1.484(5) . ?
C3 C4 1.378(6) . ?
C4 C5 1.370(6) . ?
C5 C6 1.379(6) . ?
C6 C7 1.385(6) . ?
C7 C8 1.408(5) . ?
C10 C11 1.515(6) . ?
C11 C12 1.522(6) . ?
C13 C14 1.519(6) . ?
C14 C15 1.500(6) . ?
C17 C18 1.420(6) . ?
C17 C23 1.481(5) . ?
C18 C19 1.376(6) . ?
C19 C20 1.373(6) . ?
C20 C21 1.390(6) . ?
C21 C22 1.380(6) . ?
C22 C23 1.409(5) . ?
C25 C26 1.496(6) . ?
C26 C27 1.521(6) . ?
C28 C29 1.515(5) . ?
C29 C30 1.527(5) . ?
